data_4118169
loop_
_publ_author_name
'Honghan Fei'
'Catherine H. Pham'
'Scott R. J. Oliver'

_publ_section_title
;
 Anion Exchange of the Cationic Layered Material [Pb2F2]2+
;
_journal_name_full 'Journal of the American Chemical Society'
_journal_page_first 10729
_journal_page_last 10732
_journal_paper_doi 10.1021/ja3017686
_journal_volume 134
_journal_year 2012
_chemical_formula_sum 'C5 H6 F2 O4 Pb2'
_chemical_formula_weight 582.48
_chemical_name_systematic
; 
 ? 
;
_space_group_IT_number 87
_symmetry_cell_setting tetragonal
_symmetry_space_group_name_Hall '-I 4'
_symmetry_space_group_name_H-M 'I 4/m'
_atom_sites_solution_primary direct
_atom_sites_solution_secondary difmap
_audit_creation_method SHELXL-97
_cell_angle_alpha 90.00
_cell_angle_beta 90.00
_cell_angle_gamma 90.00
_cell_formula_units_Z 2
_cell_length_a 4.116(3)
_cell_length_b 4.116(3)
_cell_length_c 24.003(15)
_cell_measurement_reflns_used 1704
_cell_measurement_temperature 296(2)
_cell_measurement_theta_max 59.034
_cell_measurement_theta_min 10.052
_cell_volume 406.6(5)
_computing_cell_refinement 'Bruker SAINT v7.34'
_computing_data_collection 'Bruker APEX-II v2.1-4'
_computing_data_reduction 'Bruker SAINT v7.34'
_computing_structure_refinement 'SHELXL-97 (Sheldrick, 1997)'
_computing_structure_solution 'SHELXS-97 (Sheldrick, 1990)'
_diffrn_ambient_temperature 296(2)
_diffrn_detector_area_resol_mean 83.33
_diffrn_measured_fraction_theta_full 0.996
_diffrn_measured_fraction_theta_max 0.996
_diffrn_measurement_device_type 'Bruker APEX-II'
_diffrn_measurement_method \w/2\q-scans
_diffrn_radiation_monochromator graphite
_diffrn_radiation_source 'fine-focus sealed tube'
_diffrn_radiation_type MoK\a
_diffrn_radiation_wavelength 0.71073
_diffrn_reflns_av_R_equivalents 0.0482
_diffrn_reflns_av_sigmaI/netI 0.0264
_diffrn_reflns_limit_h_max 5
_diffrn_reflns_limit_h_min -5
_diffrn_reflns_limit_k_max 5
_diffrn_reflns_limit_k_min -5
_diffrn_reflns_limit_l_max 31
_diffrn_reflns_limit_l_min -31
_diffrn_reflns_number 2168
_diffrn_reflns_theta_full 27.85
_diffrn_reflns_theta_max 27.85
_diffrn_reflns_theta_min 3.39
_exptl_absorpt_coefficient_mu 41.367
_exptl_absorpt_correction_T_max 0.7459
_exptl_absorpt_correction_T_min 0.3513
_exptl_absorpt_correction_type empirical
_exptl_absorpt_process_details SADABS
_exptl_crystal_colour colorless
_exptl_crystal_density_diffrn 4.758
_exptl_crystal_description blade
_exptl_crystal_F_000 500
_exptl_crystal_size_max 0.095
_exptl_crystal_size_mid 0.045
_exptl_crystal_size_min 0.025
_refine_diff_density_max 1.046
_refine_diff_density_min -0.949
_refine_diff_density_rms 0.238
_refine_ls_extinction_method none
_refine_ls_goodness_of_fit_ref 1.163
_refine_ls_matrix_type full
_refine_ls_number_parameters 28
_refine_ls_number_reflns 259
_refine_ls_number_restraints 0
_refine_ls_restrained_S_all 1.163
_refine_ls_R_factor_all 0.0200
_refine_ls_R_factor_gt 0.0190
_refine_ls_shift/su_max 0.000
_refine_ls_shift/su_mean 0.000
_refine_ls_structure_factor_coef Fsqd
_refine_ls_weighting_details 'calc w=1/[\s^2^(Fo^2^)+(0.0204P)^2^+3.4213P] where P=(Fo^2^+2Fc^2^)/3'
_refine_ls_weighting_scheme calc
_refine_ls_wR_factor_gt 0.0461
_refine_ls_wR_factor_ref 0.0476
_reflns_number_gt 248
_reflns_number_total 259
_reflns_threshold_expression >2sigma(I)
_cod_data_source_file ja3017686_si_002_2.cif
_cod_data_source_block xsc1125
_cod_original_cell_volume 406.6(4)
_cod_database_code 4118169

loop_
_symmetry_equiv_pos_as_xyz
'x, y, z'
'-x, -y, z'
'-y, x, z'
'y, -x, z'
'x+1/2, y+1/2, z+1/2'
'-x+1/2, -y+1/2, z+1/2'
'-y+1/2, x+1/2, z+1/2'
'y+1/2, -x+1/2, z+1/2'
'-x, -y, -z'
'x, y, -z'
'y, -x, -z'
'-y, x, -z'
'-x+1/2, -y+1/2, -z+1/2'
'x+1/2, y+1/2, -z+1/2'
'y+1/2, -x+1/2, -z+1/2'
'-y+1/2, x+1/2, -z+1/2'

loop_
_atom_site_label
_atom_site_type_symbol
_atom_site_fract_x
_atom_site_fract_y
_atom_site_fract_z
_atom_site_U_iso_or_equiv
_atom_site_adp_type
_atom_site_occupancy
_atom_site_symmetry_multiplicity
_atom_site_calc_flag
_atom_site_refinement_flags
Pb1 Pb 0.0000 -2.0000 0.188524(16) 0.01770(18) Uani 1 4 d S
F1 F 0.0000 -2.5000 0.2500 0.0184(14) Uani 1 4 d S
O1 O 0.502(8) -1.662(4) 0.1507(7) 0.027(4) Uani 0.25 1 d P
C1 C 0.5000 -1.5000 0.1075(5) 0.021(2) Uani 1 4 d S
C3 C 0.5000 -1.5000 0.0000 0.059(8) Uani 1 8 d S
C2 C 0.363(6) -1.503(8) 0.0513(11) 0.027(5) Uiso 0.25 1 d P
O2 O 0.496(8) -1.205(7) 0.1107(14) 0.067(8) Uiso 0.25 1 d P

loop_
_atom_site_aniso_label
_atom_site_aniso_U_11
_atom_site_aniso_U_22
_atom_site_aniso_U_33
_atom_site_aniso_U_23
_atom_site_aniso_U_13
_atom_site_aniso_U_12
Pb1 0.0190(2) 0.0190(2) 0.0151(3) 0.000 0.000 0.000
F1 0.019(2) 0.019(2) 0.016(3) 0.000 0.000 0.000
O1 0.033(8) 0.028(8) 0.019(7) 0.004(7) 0.006(9) -0.006(16)
C1 0.026(4) 0.026(4) 0.011(5) 0.000 0.000 0.000
C3 0.078(12) 0.078(12) 0.022(11) 0.000 0.000 0.000

loop_
_atom_type_symbol
_atom_type_description
_atom_type_scat_dispersion_real
_atom_type_scat_dispersion_imag
_atom_type_scat_source
C C 0.0033 0.0016 'International Tables Vol C Tables 4.2.6.8 and 6.1.1.4'
H H 0.0000 0.0000 'International Tables Vol C Tables 4.2.6.8 and 6.1.1.4'
O O 0.0106 0.0060 'International Tables Vol C Tables 4.2.6.8 and 6.1.1.4'
F F 0.0171 0.0103 'International Tables Vol C Tables 4.2.6.8 and 6.1.1.4'
Pb Pb -3.3944 10.1111 'International Tables Vol C Tables 4.2.6.8 and 6.1.1.4'

loop_
_geom_angle_atom_site_label_1
_geom_angle_atom_site_label_2
_geom_angle_atom_site_label_3
_geom_angle
_geom_angle_site_symmetry_1
_geom_angle_site_symmetry_3
O2 Pb1 O2 65.8(7) 1_445 3_425
O2 Pb1 O2 65.8(7) 1_445 4_645
O2 Pb1 O2 100.3(13) 3_425 4_645
O2 Pb1 O2 100.3(13) 1_445 2_625
O2 Pb1 O2 65.8(7) 3_425 2_625
O2 Pb1 O2 65.8(7) 4_645 2_625
O2 Pb1 F1 127.4(6) 1_445 1_565
O2 Pb1 F1 162.1(6) 3_425 1_565
O2 Pb1 F1 78.2(6) 4_645 1_565
O2 Pb1 F1 98.0(6) 2_625 1_565
O2 Pb1 F1 162.1(6) 1_445 13_505
O2 Pb1 F1 98.0(6) 3_425 13_505
O2 Pb1 F1 127.4(6) 4_645 13_505
O2 Pb1 F1 78.2(6) 2_625 13_505
F1 Pb1 F1 70.15(2) 1_565 13_505
O2 Pb1 F1 78.2(6) 1_445 13_405
O2 Pb1 F1 127.4(6) 3_425 13_405
O2 Pb1 F1 98.0(6) 4_645 13_405
O2 Pb1 F1 162.1(6) 2_625 13_405
F1 Pb1 F1 70.15(2) 1_565 13_405
F1 Pb1 F1 108.71(5) 13_505 13_405
O2 Pb1 F1 98.0(6) 1_445 .
O2 Pb1 F1 78.2(6) 3_425 .
O2 Pb1 F1 162.1(6) 4_645 .
O2 Pb1 F1 127.4(6) 2_625 .
F1 Pb1 F1 108.71(5) 1_565 .
F1 Pb1 F1 70.15(2) 13_505 .
F1 Pb1 F1 70.15(2) 13_405 .
O2 Pb1 O1 35.0(7) 1_445 3_325
O2 Pb1 O1 51.6(7) 3_425 3_325
O2 Pb1 O1 100.4(8) 4_645 3_325
O2 Pb1 O1 112.3(7) 2_625 3_325
F1 Pb1 O1 146.3(4) 1_565 3_325
F1 Pb1 O1 128.9(5) 13_505 3_325
F1 Pb1 O1 76.8(4) 13_405 3_325
F1 Pb1 O1 64.4(5) . 3_325
O2 Pb1 O1 112.3(7) 1_445 4_745
O2 Pb1 O1 100.4(8) 3_425 4_745
O2 Pb1 O1 51.6(7) 4_645 4_745
O2 Pb1 O1 35.0(7) 2_625 4_745
F1 Pb1 O1 64.4(5) 1_565 4_745
F1 Pb1 O1 76.8(4) 13_505 4_745
F1 Pb1 O1 128.9(5) 13_405 4_745
F1 Pb1 O1 146.3(4) . 4_745
O1 Pb1 O1 139.8(8) 3_325 4_745
O2 Pb1 O1 51.6(7) 1_445 1_455
O2 Pb1 O1 112.3(7) 3_425 1_455
O2 Pb1 O1 35.0(7) 4_645 1_455
O2 Pb1 O1 100.4(8) 2_625 1_455
F1 Pb1 O1 76.8(4) 1_565 1_455
F1 Pb1 O1 146.3(4) 13_505 1_455
F1 Pb1 O1 64.4(5) 13_405 1_455
F1 Pb1 O1 128.9(5) . 1_455
O1 Pb1 O1 83.2(3) 3_325 1_455
O1 Pb1 O1 83.2(3) 4_745 1_455
O2 Pb1 O1 100.4(8) 1_445 2_615
O2 Pb1 O1 35.0(7) 3_425 2_615
O2 Pb1 O1 112.3(7) 4_645 2_615
O2 Pb1 O1 51.6(7) 2_625 2_615
F1 Pb1 O1 128.9(5) 1_565 2_615
F1 Pb1 O1 64.4(5) 13_505 2_615
F1 Pb1 O1 146.3(4) 13_405 2_615
F1 Pb1 O1 76.8(4) . 2_615
O1 Pb1 O1 83.2(3) 3_325 2_615
O1 Pb1 O1 83.2(3) 4_745 2_615
O1 Pb1 O1 139.8(8) 1_455 2_615
Pb1 F1 Pb1 109.85(2) 13_505 1_545
Pb1 F1 Pb1 109.85(2) 13_505 .
Pb1 F1 Pb1 108.71(5) 1_545 .
Pb1 F1 Pb1 108.71(5) 13_505 13_405
Pb1 F1 Pb1 109.85(2) 1_545 13_405
Pb1 F1 Pb1 109.85(2) . 13_405
O1 O1 O1 90.000(10) 3_435 4_745
O1 O1 C1 67.5(5) 3_435 .
O1 O1 C1 67.5(5) 4_745 .
O1 O1 O2 110(3) 3_435 2_625
O1 O1 O2 111(3) 4_745 2_625
C1 O1 O2 62.5(19) . 2_625
O1 O1 O1 45.000(3) 3_435 2_625
O1 O1 O1 45.000(6) 4_745 2_625
C1 O1 O1 57.2(8) . 2_625
O2 O1 O1 119.7(18) 2_625 2_625
O1 O1 O2 37.8(17) 3_435 4_745
O1 O1 O2 103.2(19) 4_745 4_745
C1 O1 O2 46.1(13) . 4_745
O2 O1 O2 73(2) 2_625 4_745
O1 O1 O2 67(2) 2_625 4_745
O1 O1 Pb1 80(3) 3_435 1_655
O1 O1 Pb1 157.5(13) 4_745 1_655
C1 O1 Pb1 125.4(19) . 1_655
O2 O1 Pb1 92(2) 2_625 1_655
O1 O1 Pb1 122(3) 2_625 1_655
O2 O1 Pb1 81.5(16) 4_745 1_655
O1 O1 Pb1 157.0(14) 3_435 .
O1 O1 Pb1 79(3) 4_745 .
C1 O1 Pb1 124.6(19) . .
O2 O1 Pb1 92(2) 2_625 .
O1 O1 Pb1 121(3) 2_625 .
O2 O1 Pb1 164.8(15) 4_745 .
Pb1 O1 Pb1 102.2(6) 1_655 .
O1 C1 O1 45.0(11) 3_435 2_625
O1 C1 O1 65.5(17) 3_435 4_745
O1 C1 O1 45.0(11) 2_625 4_745
O1 C1 O1 45.0(11) 3_435 .
O1 C1 O1 65.5(17) 2_625 .
O1 C1 O1 45.0(11) 4_745 .
O1 C1 C2 170.0(13) 3_435 .
O1 C1 C2 141.1(18) 2_625 .
O1 C1 C2 124.5(12) 4_745 .
O1 C1 C2 140.6(17) . .
O1 C1 C2 140.6(17) 3_435 3_435
O1 C1 C2 170.0(13) 2_625 3_435
O1 C1 C2 141.1(18) 4_745 3_435
O1 C1 C2 124.5(12) . 3_435
C2 C1 C2 31.7(13) . 3_435
O1 C1 C2 141.1(18) 3_435 4_745
O1 C1 C2 124.5(12) 2_625 4_745
O1 C1 C2 140.6(17) 4_745 4_745
O1 C1 C2 170.0(13) . 4_745
C2 C1 C2 31.7(13) . 4_745
C2 C1 C2 45.5(19) 3_435 4_745
O1 C1 C2 124.5(12) 3_435 2_625
O1 C1 C2 140.6(17) 2_625 2_625
O1 C1 C2 170.0(13) 4_745 2_625
O1 C1 C2 141.1(18) . 2_625
C2 C1 C2 45.5(19) . 2_625
C2 C1 C2 31.7(13) 3_435 2_625
C2 C1 C2 31.7(13) 4_745 2_625
O1 C1 O2 87(2) 3_435 .
O1 C1 O2 53.6(17) 2_625 .
O1 C1 O2 87(2) 4_745 .
O1 C1 O2 119(2) . .
C2 C1 O2 94(2) . .
C2 C1 O2 116(2) 3_435 .
C2 C1 O2 70.9(18) 4_745 .
C2 C1 O2 93(2) 2_625 .
O1 C1 O2 87(2) 3_435 2_625
O1 C1 O2 119(2) 2_625 2_625
O1 C1 O2 87(2) 4_745 2_625
O1 C1 O2 53.6(17) . 2_625
C2 C1 O2 93(2) . 2_625
C2 C1 O2 70.9(18) 3_435 2_625
C2 C1 O2 116(2) 4_745 2_625
C2 C1 O2 94(2) 2_625 2_625
O2 C1 O2 173(3) . 2_625
O1 C1 O2 53.6(17) 3_435 4_745
O1 C1 O2 87(2) 2_625 4_745
O1 C1 O2 119(2) 4_745 4_745
O1 C1 O2 87(2) . 4_745
C2 C1 O2 116(2) . 4_745
C2 C1 O2 93(2) 3_435 4_745
C2 C1 O2 94(2) 4_745 4_745
C2 C1 O2 70.9(18) 2_625 4_745
O2 C1 O2 89.8(2) . 4_745
O2 C1 O2 89.8(2) 2_625 4_745
O1 C1 O2 119(2) 3_435 3_435
O1 C1 O2 87(2) 2_625 3_435
O1 C1 O2 53.6(17) 4_745 3_435
O1 C1 O2 87(2) . 3_435
C2 C1 O2 70.9(18) . 3_435
C2 C1 O2 94(2) 3_435 3_435
C2 C1 O2 93(2) 4_745 3_435
C2 C1 O2 116(2) 2_625 3_435
O2 C1 O2 89.8(2) . 3_435
O2 C1 O2 89.8(2) 2_625 3_435
O2 C1 O2 173(3) 4_745 3_435
C2 C3 C2 180.0(9) 10 2_625
C2 C3 C2 34.4(14) 10 12_435
C2 C3 C2 145.6(14) 2_625 12_435
C2 C3 C2 145.6(14) 10 4_745
C2 C3 C2 34.4(14) 2_625 4_745
C2 C3 C2 180.0(9) 12_435 4_745
C2 C3 C2 49(2) 10 9_625
C2 C3 C2 131(2) 2_625 9_625
C2 C3 C2 34.4(14) 12_435 9_625
C2 C3 C2 145.6(14) 4_745 9_625
C2 C3 C2 145.6(14) 10 3_435
C2 C3 C2 34.4(14) 2_625 3_435
C2 C3 C2 131(2) 12_435 3_435
C2 C3 C2 49(2) 4_745 3_435
C2 C3 C2 145.6(14) 9_625 3_435
C2 C3 C2 34.4(14) 10 11_745
C2 C3 C2 145.6(14) 2_625 11_745
C2 C3 C2 49(2) 12_435 11_745
C2 C3 C2 131(2) 4_745 11_745
C2 C3 C2 34.4(14) 9_625 11_745
C2 C3 C2 180(2) 3_435 11_745
C2 C3 C2 131(2) 10 .
C2 C3 C2 49(2) 2_625 .
C2 C3 C2 145.6(14) 12_435 .
C2 C3 C2 34.4(14) 4_745 .
C2 C3 C2 180.0(9) 9_625 .
C2 C3 C2 34.4(14) 3_435 .
C2 C3 C2 145.6(14) 11_745 .
C2 C2 C2 90.000(18) 4_745 3_435
C2 C2 C2 45.000(10) 4_745 2_625
C2 C2 C2 45.000(15) 3_435 2_625
C2 C2 C3 72.8(7) 4_745 .
C2 C2 C3 72.8(7) 3_435 .
C2 C2 C3 65.3(10) 2_625 .
C2 C2 C1 74.1(6) 4_745 .
C2 C2 C1 74.1(6) 3_435 .
C2 C2 C1 67.3(9) 2_625 .
C3 C2 C1 132.6(18) . .
C2 C2 O2 107(2) 4_745 3_435
C2 C2 O2 107(2) 3_435 3_435
C2 C2 O2 114.5(15) 2_625 3_435
C3 C2 O2 179(3) . 3_435
C1 C2 O2 47.2(14) . 3_435
O1 O2 C1 64(2) 2_625 .
O1 O2 O2 119.7(18) 2_625 2_635
C1 O2 O2 176(2) . 2_635
O1 O2 O1 31.6(17) 2_625 3_435
C1 O2 O1 46.9(15) . 3_435
O2 O2 O1 135(2) 2_635 3_435
O1 O2 C2 126(3) 2_625 4_745
C1 O2 C2 61.9(16) . 4_745
O2 O2 C2 114.5(15) 2_635 4_745
O1 O2 C2 103(2) 3_435 4_745
O1 O2 Pb1 65(2) 2_625 1_665
C1 O2 Pb1 108.6(19) . 1_665
O2 O2 Pb1 72.4(16) 2_635 1_665
O1 O2 Pb1 63.5(14) 3_435 1_665
C2 O2 Pb1 135(2) 4_745 1_665

loop_
_geom_bond_atom_site_label_1
_geom_bond_atom_site_label_2
_geom_bond_distance
_geom_bond_site_symmetry_2
Pb1 O2 2.91(3) 1_445
Pb1 O2 2.91(3) 3_425
Pb1 O2 2.91(3) 4_645
Pb1 O2 2.91(3) 2_625
Pb1 F1 2.5322(12) 1_565
Pb1 F1 2.5322(12) 13_505
Pb1 F1 2.5322(12) 13_405
Pb1 F1 2.5322(12) .
Pb1 O1 2.64(3) 3_325
Pb1 O1 2.64(3) 4_745
Pb1 O1 2.64(3) 1_455
Pb1 O1 2.64(3) 2_615
F1 Pb1 2.5322(12) 13_505
F1 Pb1 2.5322(12) 1_545
F1 Pb1 2.5322(12) 13_405
O1 O1 0.94(2) 3_435
O1 O1 0.94(2) 4_745
O1 C1 1.23(2) .
O1 O2 1.11(4) 2_625
O1 O1 1.34(3) 2_625
O1 O2 1.69(4) 4_745
O1 Pb1 2.64(3) 1_655
C1 O1 1.23(2) 3_435
C1 O1 1.23(2) 2_625
C1 O1 1.23(2) 4_745
C1 C2 1.46(3) .
C1 C2 1.46(3) 3_435
C1 C2 1.46(3) 4_745
C1 C2 1.46(3) 2_625
C1 O2 1.22(3) .
C1 O2 1.22(3) 2_625
C1 O2 1.22(3) 4_745
C1 O2 1.22(3) 3_435
C3 C2 1.35(2) 10
C3 C2 1.35(2) 2_625
C3 C2 1.35(2) 12_435
C3 C2 1.35(2) 4_745
C3 C2 1.35(2) 9_625
C3 C2 1.35(2) 3_435
C3 C2 1.35(2) 11_745
C3 C2 1.35(2) .
C2 C2 0.80(3) 4_745
C2 C2 0.80(3) 3_435
C2 C2 1.13(5) 2_625
C2 O2 1.57(4) 3_435
O2 O1 1.11(4) 2_625
O2 O2 1.68(6) 2_635
O2 O1 1.69(4) 3_435
O2 C2 1.57(4) 4_745
O2 Pb1 2.91(3) 1_665

loop_
_geom_torsion_atom_site_label_1
_geom_torsion_atom_site_label_2
_geom_torsion_atom_site_label_3
_geom_torsion_atom_site_label_4
_geom_torsion
_geom_torsion_site_symmetry_1
_geom_torsion_site_symmetry_4
O2 Pb1 F1 Pb1 166.2(6) 1_445 13_505
O2 Pb1 F1 Pb1 103.1(6) 3_425 13_505
O2 Pb1 F1 Pb1 -170(2) 4_645 13_505
O2 Pb1 F1 Pb1 56.6(8) 2_625 13_505
F1 Pb1 F1 Pb1 -59.769(15) 1_565 13_505
F1 Pb1 F1 Pb1 0.0 13_505 13_505
F1 Pb1 F1 Pb1 -119.54(3) 13_405 13_505
O1 Pb1 F1 Pb1 156.0(5) 3_325 13_505
O1 Pb1 F1 Pb1 12.0(9) 4_745 13_505
O1 Pb1 F1 Pb1 -147.7(5) 1_455 13_505
O1 Pb1 F1 Pb1 67.3(5) 2_615 13_505
O2 Pb1 F1 Pb1 45.9(6) 1_445 1_545
O2 Pb1 F1 Pb1 -17.2(6) 3_425 1_545
O2 Pb1 F1 Pb1 70(2) 4_645 1_545
O2 Pb1 F1 Pb1 -63.7(8) 2_625 1_545
F1 Pb1 F1 Pb1 180.0 1_565 1_545
F1 Pb1 F1 Pb1 -120.231(15) 13_505 1_545
F1 Pb1 F1 Pb1 120.231(15) 13_405 1_545
O1 Pb1 F1 Pb1 35.7(5) 3_325 1_545
O1 Pb1 F1 Pb1 -108.2(9) 4_745 1_545
O1 Pb1 F1 Pb1 92.0(5) 1_455 1_545
O1 Pb1 F1 Pb1 -53.0(5) 2_615 1_545
O2 Pb1 F1 Pb1 -74.3(6) 1_445 13_405
O2 Pb1 F1 Pb1 -137.4(6) 3_425 13_405
O2 Pb1 F1 Pb1 -50(2) 4_645 13_405
O2 Pb1 F1 Pb1 176.1(8) 2_625 13_405
F1 Pb1 F1 Pb1 59.769(15) 1_565 13_405
F1 Pb1 F1 Pb1 119.54(3) 13_505 13_405
F1 Pb1 F1 Pb1 0.0 13_405 13_405
O1 Pb1 F1 Pb1 -84.5(5) 3_325 13_405
O1 Pb1 F1 Pb1 131.5(9) 4_745 13_405
O1 Pb1 F1 Pb1 -28.2(5) 1_455 13_405
O1 Pb1 F1 Pb1 -173.2(5) 2_615 13_405
O2 Pb1 O1 O1 138(7) 1_445 3_435
O2 Pb1 O1 O1 -162(7) 3_425 3_435
O2 Pb1 O1 O1 95(7) 4_645 3_435
O2 Pb1 O1 O1 173(9) 2_625 3_435
F1 Pb1 O1 O1 13(7) 1_565 3_435
F1 Pb1 O1 O1 -61(7) 13_505 3_435
F1 Pb1 O1 O1 24(8) 13_405 3_435
F1 Pb1 O1 O1 -91(7) . 3_435
O1 Pb1 O1 O1 178(7) 3_325 3_435
O1 Pb1 O1 O1 63(6) 4_745 3_435
O1 Pb1 O1 O1 86(7) 1_455 3_435
O1 Pb1 O1 O1 -134(8) 2_615 3_435
O2 Pb1 O1 O1 75.6(10) 1_445 4_745
O2 Pb1 O1 O1 134.8(12) 3_425 4_745
O2 Pb1 O1 O1 32.1(12) 4_645 4_745
O2 Pb1 O1 O1 111(3) 2_625 4_745
F1 Pb1 O1 O1 -50.2(9) 1_565 4_745
F1 Pb1 O1 O1 -124.3(8) 13_505 4_745
F1 Pb1 O1 O1 -39.0(16) 13_405 4_745
F1 Pb1 O1 O1 -153.9(10) . 4_745
O1 Pb1 O1 O1 115.4(13) 3_325 4_745
O1 Pb1 O1 O1 22.9(10) 1_455 4_745
O1 Pb1 O1 O1 162.8(14) 2_615 4_745
O2 Pb1 O1 C1 22.9(18) 1_445 .
O2 Pb1 O1 C1 82.2(15) 3_425 .
O2 Pb1 O1 C1 -20.6(15) 4_645 .
O2 Pb1 O1 C1 58(2) 2_625 .
F1 Pb1 O1 C1 -102.9(15) 1_565 .
F1 Pb1 O1 C1 -177.0(16) 13_505 .
F1 Pb1 O1 C1 -91.6(14) 13_405 .
F1 Pb1 O1 C1 153.5(12) . .
O1 Pb1 O1 C1 62.7(17) 3_325 .
O1 Pb1 O1 C1 -53(2) 4_745 .
O1 Pb1 O1 C1 -29.8(18) 1_455 .
O1 Pb1 O1 C1 110.2(12) 2_615 .
O2 Pb1 O1 O2 -35(3) 1_445 2_625
O2 Pb1 O1 O2 24(2) 3_425 2_625
O2 Pb1 O1 O2 -78(3) 4_645 2_625
F1 Pb1 O1 O2 -161(2) 1_565 2_625
F1 Pb1 O1 O2 125(2) 13_505 2_625
F1 Pb1 O1 O2 -149.5(17) 13_405 2_625
F1 Pb1 O1 O2 96(2) . 2_625
O1 Pb1 O1 O2 5(2) 3_325 2_625
O1 Pb1 O1 O2 -111(3) 4_745 2_625
O1 Pb1 O1 O2 -88(2) 1_455 2_625
O1 Pb1 O1 O2 52(2) 2_615 2_625
O2 Pb1 O1 O1 92.3(15) 1_445 2_625
O2 Pb1 O1 O1 151.6(16) 3_425 2_625
O2 Pb1 O1 O1 48.8(17) 4_645 2_625
O2 Pb1 O1 O1 127(3) 2_625 2_625
F1 Pb1 O1 O1 -33.5(14) 1_565 2_625
F1 Pb1 O1 O1 -107.6(14) 13_505 2_625
F1 Pb1 O1 O1 -22(2) 13_405 2_625
F1 Pb1 O1 O1 -137.1(15) . 2_625
O1 Pb1 O1 O1 132.1(17) 3_325 2_625
O1 Pb1 O1 O1 16.7(6) 4_745 2_625
O1 Pb1 O1 O1 39.6(16) 1_455 2_625
O1 Pb1 O1 O1 179.6(19) 2_615 2_625
O2 Pb1 O1 O2 -25(7) 1_445 4_745
O2 Pb1 O1 O2 35(7) 3_425 4_745
O2 Pb1 O1 O2 -68(7) 4_645 4_745
O2 Pb1 O1 O2 10(6) 2_625 4_745
F1 Pb1 O1 O2 -150(7) 1_565 4_745
F1 Pb1 O1 O2 136(7) 13_505 4_745
F1 Pb1 O1 O2 -139(6) 13_405 4_745
F1 Pb1 O1 O2 106(7) . 4_745
O1 Pb1 O1 O2 15(7) 3_325 4_745
O1 Pb1 O1 O2 -100(7) 4_745 4_745
O1 Pb1 O1 O2 -77(7) 1_455 4_745
O1 Pb1 O1 O2 63(7) 2_615 4_745
O2 Pb1 O1 Pb1 -127.4(8) 1_445 1_655
O2 Pb1 O1 Pb1 -68.1(8) 3_425 1_655
O2 Pb1 O1 Pb1 -170.9(9) 4_645 1_655
O2 Pb1 O1 Pb1 -92(2) 2_625 1_655
F1 Pb1 O1 Pb1 106.9(5) 1_565 1_655
F1 Pb1 O1 Pb1 32.8(3) 13_505 1_655
F1 Pb1 O1 Pb1 118.1(8) 13_405 1_655
F1 Pb1 O1 Pb1 3.2(8) . 1_655
O1 Pb1 O1 Pb1 -87.5(9) 3_325 1_655
O1 Pb1 O1 Pb1 157.1(10) 4_745 1_655
O1 Pb1 O1 Pb1 180.0 1_455 1_655
O1 Pb1 O1 Pb1 -40.1(8) 2_615 1_655
O1 O1 C1 O1 99.9(5) 4_745 3_435
O2 O1 C1 O1 -130(4) 2_625 3_435
O1 O1 C1 O1 49.9(3) 2_625 3_435
O2 O1 C1 O1 -38(3) 4_745 3_435
Pb1 O1 C1 O1 -59(3) 1_655 3_435
Pb1 O1 C1 O1 158(3) . 3_435
O1 O1 C1 O1 -49.9(3) 3_435 2_625
O1 O1 C1 O1 49.9(3) 4_745 2_625
O2 O1 C1 O1 -180(4) 2_625 2_625
O2 O1 C1 O1 -88(3) 4_745 2_625
Pb1 O1 C1 O1 -109(3) 1_655 2_625
Pb1 O1 C1 O1 108(3) . 2_625
O1 O1 C1 O1 -99.9(5) 3_435 4_745
O2 O1 C1 O1 130(4) 2_625 4_745
O1 O1 C1 O1 -49.9(3) 2_625 4_745
O2 O1 C1 O1 -138(3) 4_745 4_745
Pb1 O1 C1 O1 -159(3) 1_655 4_745
Pb1 O1 C1 O1 58(3) . 4_745
O1 O1 C1 C2 168(2) 3_435 .
O1 O1 C1 C2 -93(2) 4_745 .
O2 O1 C1 C2 38(4) 2_625 .
O1 O1 C1 C2 -142(2) 2_625 .
O2 O1 C1 C2 130(3) 4_745 .
Pb1 O1 C1 C2 109(3) 1_655 .
Pb1 O1 C1 C2 -35(3) . .
O1 O1 C1 C2 130(2) 3_435 3_435
O1 O1 C1 C2 -130(2) 4_745 3_435
O2 O1 C1 C2 0(3) 2_625 3_435
O1 O1 C1 C2 180(2) 2_625 3_435
O2 O1 C1 C2 92(2) 4_745 3_435
Pb1 O1 C1 C2 71(2) 1_655 3_435
Pb1 O1 C1 C2 -73(2) . 3_435
O1 O1 C1 C2 132(10) 3_435 4_745
O1 O1 C1 C2 -128(10) 4_745 4_745
O2 O1 C1 C2 2(13) 2_625 4_745
O1 O1 C1 C2 -178(10) 2_625 4_745
O2 O1 C1 C2 94(12) 4_745 4_745
Pb1 O1 C1 C2 73(12) 1_655 4_745
Pb1 O1 C1 C2 -71(13) . 4_745
O1 O1 C1 C2 92(2) 3_435 2_625
O1 O1 C1 C2 -168(2) 4_745 2_625
O2 O1 C1 C2 -38(4) 2_625 2_625
O1 O1 C1 C2 142(2) 2_625 2_625
O2 O1 C1 C2 54(3) 4_745 2_625
Pb1 O1 C1 C2 33(3) 1_655 2_625
Pb1 O1 C1 C2 -110(3) . 2_625
O1 O1 C1 O2 -50(4) 3_435 .
O1 O1 C1 O2 50(4) 4_745 .
O2 O1 C1 O2 -180.0(3) 2_625 .
O1 O1 C1 O2 0(4) 2_625 .
O2 O1 C1 O2 -88.1(13) 4_745 .
Pb1 O1 C1 O2 -109(2) 1_655 .
Pb1 O1 C1 O2 107(2) . .
O1 O1 C1 O2 130(4) 3_435 2_625
O1 O1 C1 O2 -130(4) 4_745 2_625
O1 O1 C1 O2 180(4) 2_625 2_625
O2 O1 C1 O2 91.9(15) 4_745 2_625
Pb1 O1 C1 O2 71(2) 1_655 2_625
Pb1 O1 C1 O2 -73(2) . 2_625
O1 O1 C1 O2 38(3) 3_435 4_745
O1 O1 C1 O2 138(3) 4_745 4_745
O2 O1 C1 O2 -91.9(15) 2_625 4_745
O1 O1 C1 O2 88(3) 2_625 4_745
Pb1 O1 C1 O2 -21(2) 1_655 4_745
Pb1 O1 C1 O2 -164.5(19) . 4_745
O1 O1 C1 O2 -138(3) 3_435 3_435
O1 O1 C1 O2 -38(3) 4_745 3_435
O2 O1 C1 O2 92.0(15) 2_625 3_435
O1 O1 C1 O2 -88(3) 2_625 3_435
O2 O1 C1 O2 -176.0(18) 4_745 3_435
Pb1 O1 C1 O2 163.0(19) 1_655 3_435
Pb1 O1 C1 O2 19(2) . 3_435
C2 C3 C2 C2 -132.3(2) 10 4_745
C2 C3 C2 C2 47.7(2) 2_625 4_745
C2 C3 C2 C2 180.000(3) 12_435 4_745
C2 C3 C2 C2 126(100) 9_625 4_745
C2 C3 C2 C2 95.5(5) 3_435 4_745
C2 C3 C2 C2 -84.5(5) 11_745 4_745
C2 C3 C2 C2 132.3(2) 10 3_435
C2 C3 C2 C2 -47.7(2) 2_625 3_435
C2 C3 C2 C2 84.5(5) 12_435 3_435
C2 C3 C2 C2 -95.5(5) 4_745 3_435
C2 C3 C2 C2 31(100) 9_625 3_435
C2 C3 C2 C2 180.000(11) 11_745 3_435
C2 C3 C2 C2 180.000(6) 10 2_625
C2 C3 C2 C2 132.3(2) 12_435 2_625
C2 C3 C2 C2 -47.7(2) 4_745 2_625
C2 C3 C2 C2 78(100) 9_625 2_625
C2 C3 C2 C2 47.7(2) 3_435 2_625
C2 C3 C2 C2 -132.3(2) 11_745 2_625
C2 C3 C2 C1 180.000(3) 10 .
C2 C3 C2 C1 0.000(3) 2_625 .
C2 C3 C2 C1 132.3(2) 12_435 .
C2 C3 C2 C1 -47.7(2) 4_745 .
C2 C3 C2 C1 78(100) 9_625 .
C2 C3 C2 C1 47.7(2) 3_435 .
C2 C3 C2 C1 -132.3(2) 11_745 .
C2 C3 C2 O2 -112(100) 10 3_435
C2 C3 C2 O2 68(100) 2_625 3_435
C2 C3 C2 O2 -160(100) 12_435 3_435
C2 C3 C2 O2 20(100) 4_745 3_435
C2 C3 C2 O2 146(100) 9_625 3_435
C2 C3 C2 O2 116(100) 3_435 3_435
C2 C3 C2 O2 -64(100) 11_745 3_435
O1 C1 C2 C2 -50(14) 3_435 4_745
O1 C1 C2 C2 73(3) 2_625 4_745
O1 C1 C2 C2 132(3) 4_745 4_745
O1 C1 C2 C2 -169(4) . 4_745
C2 C1 C2 C2 -94.6(4) 3_435 4_745
C2 C1 C2 C2 -47.3(2) 2_625 4_745
O2 C1 C2 C2 44(4) . 4_745
O2 C1 C2 C2 -139(4) 2_625 4_745
O2 C1 C2 C2 -48(4) 4_745 4_745
O2 C1 C2 C2 132(4) 3_435 4_745
O1 C1 C2 C2 45(14) 3_435 3_435
O1 C1 C2 C2 168(3) 2_625 3_435
O1 C1 C2 C2 -133(3) 4_745 3_435
O1 C1 C2 C2 -74(3) . 3_435
C2 C1 C2 C2 94.6(4) 4_745 3_435
C2 C1 C2 C2 47.3(2) 2_625 3_435
O2 C1 C2 C2 138(4) . 3_435
O2 C1 C2 C2 -45(4) 2_625 3_435
O2 C1 C2 C2 47(4) 4_745 3_435
O2 C1 C2 C2 -133(4) 3_435 3_435
O1 C1 C2 C2 -2(14) 3_435 2_625
O1 C1 C2 C2 120(3) 2_625 2_625
O1 C1 C2 C2 179(3) 4_745 2_625
O1 C1 C2 C2 -122(3) . 2_625
C2 C1 C2 C2 -47.3(2) 3_435 2_625
C2 C1 C2 C2 47.3(2) 4_745 2_625
O2 C1 C2 C2 91(4) . 2_625
O2 C1 C2 C2 -92(4) 2_625 2_625
O2 C1 C2 C2 -1(4) 4_745 2_625
O2 C1 C2 C2 179(4) 3_435 2_625
O1 C1 C2 C3 -2(14) 3_435 .
O1 C1 C2 C3 120(3) 2_625 .
O1 C1 C2 C3 179(3) 4_745 .
O1 C1 C2 C3 -122(3) . .
C2 C1 C2 C3 -47.3(2) 3_435 .
C2 C1 C2 C3 47.3(2) 4_745 .
C2 C1 C2 C3 0.0 2_625 .
O2 C1 C2 C3 91(4) . .
O2 C1 C2 C3 -92(4) 2_625 .
O2 C1 C2 C3 -1(4) 4_745 .
O2 C1 C2 C3 179(4) 3_435 .
O1 C1 C2 O2 178(12) 3_435 3_435
O1 C1 C2 O2 -59(3) 2_625 3_435
O1 C1 C2 O2 0(3) 4_745 3_435
O1 C1 C2 O2 59(3) . 3_435
C2 C1 C2 O2 133(4) 3_435 3_435
C2 C1 C2 O2 -132(4) 4_745 3_435
C2 C1 C2 O2 -179(4) 2_625 3_435
O2 C1 C2 O2 -88.5(8) . 3_435
O2 C1 C2 O2 88.7(8) 2_625 3_435
O2 C1 C2 O2 180.0(2) 4_745 3_435
O1 C1 O2 O1 -33(2) 3_435 2_625
O1 C1 O2 O1 33(2) 4_745 2_625
O1 C1 O2 O1 0(4) . 2_625
C2 C1 O2 O1 157(2) . 2_625
C2 C1 O2 O1 -180(3) 3_435 2_625
C2 C1 O2 O1 180(3) 4_745 2_625
C2 C1 O2 O1 -157(2) 2_625 2_625
O2 C1 O2 O1 0(2) 2_625 2_625
O2 C1 O2 O1 -86(3) 4_745 2_625
O2 C1 O2 O1 86(3) 3_435 2_625
O1 C1 O2 O2 120(49) 3_435 2_635
O1 C1 O2 O2 153(50) 2_625 2_635
O1 C1 O2 O2 -174(49) 4_745 2_635
O1 C1 O2 O2 153(48) . 2_635
C2 C1 O2 O2 -50(49) . 2_635
C2 C1 O2 O2 -27(50) 3_435 2_635
C2 C1 O2 O2 -27(49) 4_745 2_635
C2 C1 O2 O2 -4(49) 2_625 2_635
O2 C1 O2 O2 153(49) 2_625 2_635
O2 C1 O2 O2 67(50) 4_745 2_635
O2 C1 O2 O2 -120(49) 3_435 2_635
O1 C1 O2 O1 33(2) 2_625 3_435
O1 C1 O2 O1 65.6(17) 4_745 3_435
O1 C1 O2 O1 33(2) . 3_435
C2 C1 O2 O1 -170.0(13) . 3_435
C2 C1 O2 O1 -146.9(19) 3_435 3_435
C2 C1 O2 O1 -147.5(18) 4_745 3_435
C2 C1 O2 O1 -124.4(12) 2_625 3_435
O2 C1 O2 O1 32.8(8) 2_625 3_435
O2 C1 O2 O1 -53.6(18) 4_745 3_435
O2 C1 O2 O1 119.2(19) 3_435 3_435
O1 C1 O2 C2 147.5(18) 3_435 4_745
O1 C1 O2 C2 -180(3) 2_625 4_745
O1 C1 O2 C2 -146.9(18) 4_745 4_745
O1 C1 O2 C2 -180(2) . 4_745
C2 C1 O2 C2 -22.5(18) . 4_745
C2 C1 O2 C2 1(3) 3_435 4_745
C2 C1 O2 C2 23.0(18) 2_625 4_745
O2 C1 O2 C2 -179.7(16) 2_625 4_745
O2 C1 O2 C2 94(2) 4_745 4_745
O2 C1 O2 C2 -93(2) 3_435 4_745
O1 C1 O2 Pb1 16.2(15) 3_435 1_665
O1 C1 O2 Pb1 49(2) 2_625 1_665
O1 C1 O2 Pb1 81.8(14) 4_745 1_665
O1 C1 O2 Pb1 49(3) . 1_665
C2 C1 O2 Pb1 -153.8(14) . 1_665
C2 C1 O2 Pb1 -130.7(18) 3_435 1_665
C2 C1 O2 Pb1 -131(2) 4_745 1_665
C2 C1 O2 Pb1 -108.2(16) 2_625 1_665
O2 C1 O2 Pb1 49.0(12) 2_625 1_665
O2 C1 O2 Pb1 -37(3) 4_745 1_665
O2 C1 O2 Pb1 135.4(10) 3_435 1_665
